data_4064779
loop_
_publ_author_name
'Koller, J\"urgen'
'Bergman, Robert G.'

_publ_section_title
;
 Highly Efficient Aluminum-Catalyzed Ring-Opening Polymerization of Cyclic
 Carbonates, Lactones, and Lactides, Including a Unique Crystallographic
 Snapshot of an Intermediate
;
_journal_issue 11
_journal_name_full Organometallics
_journal_page_first 3217
_journal_paper_doi 10.1021/om2003283
_journal_volume 30
_journal_year 2011
_chemical_formula_sum 'C19.5 H38.5 Al N4 Si2'
_chemical_formula_weight 412.20
_space_group_IT_number 14
_symmetry_cell_setting monoclinic
_symmetry_space_group_name_Hall '-P 2ybc'
_symmetry_space_group_name_H-M 'P 1 21/c 1'
_atom_sites_solution_hydrogens geom
_atom_sites_solution_primary direct
_atom_sites_solution_secondary difmap
_audit_creation_method SHELXL-97
_audit_update_record
;
2011-02-11 # Formatted by publCIF
;
_cell_angle_alpha 90.00
_cell_angle_beta 104.322(12)
_cell_angle_gamma 90.00
_cell_formula_units_Z 4
_cell_length_a 10.010(7)
_cell_length_b 17.441(12)
_cell_length_c 14.908(10)
_cell_measurement_reflns_used 1597
_cell_measurement_temperature 122(2)
_cell_measurement_theta_max 22.47
_cell_measurement_theta_min 2.73
_cell_volume 2522(3)
_computing_cell_refinement 'Bruker APEX2 v.2009.1'
_computing_data_collection 'Bruker APEX2 v.2009.1'
_computing_data_reduction 'Bruker APEX2 v.2009.1'
_computing_molecular_graphics ORTEP-32
_computing_publication_material 'Bruker SHELXTL v6.14'
_computing_structure_refinement SHELXL-97
_computing_structure_solution SHELXS-97
_diffrn_ambient_temperature 122(2)
_diffrn_detector_area_resol_mean 8.366
_diffrn_measured_fraction_theta_full 0.989
_diffrn_measured_fraction_theta_max 0.989
_diffrn_measurement_device_type 'Bruker APEX-I CCD'
_diffrn_measurement_method '\f and \w scans'
_diffrn_radiation_monochromator graphite
_diffrn_radiation_source 'fine-focus sealed tube'
_diffrn_radiation_type MoK\a
_diffrn_radiation_wavelength 0.71073
_diffrn_reflns_av_R_equivalents 0.2181
_diffrn_reflns_av_sigmaI/netI 0.2209
_diffrn_reflns_limit_h_max 12
_diffrn_reflns_limit_h_min -11
_diffrn_reflns_limit_k_max 19
_diffrn_reflns_limit_k_min -21
_diffrn_reflns_limit_l_max 17
_diffrn_reflns_limit_l_min -17
_diffrn_reflns_number 21370
_diffrn_reflns_theta_full 25.39
_diffrn_reflns_theta_max 25.39
_diffrn_reflns_theta_min 1.83
_diffrn_standards_decay_% 1
_diffrn_standards_number 0
_exptl_absorpt_coefficient_mu 0.186
_exptl_absorpt_correction_T_max 0.9981
_exptl_absorpt_correction_T_min 0.9944
_exptl_absorpt_correction_type multi-scan
_exptl_absorpt_process_details SADABS
_exptl_crystal_colour colourless
_exptl_crystal_density_diffrn 1.086
_exptl_crystal_density_method 'not measured'
_exptl_crystal_description needles
_exptl_crystal_F_000 898
_exptl_crystal_size_max 0.03
_exptl_crystal_size_mid 0.01
_exptl_crystal_size_min 0.01
_refine_diff_density_max 0.308
_refine_diff_density_min -0.374
_refine_diff_density_rms 0.077
_refine_ls_extinction_method none
_refine_ls_goodness_of_fit_ref 0.991
_refine_ls_hydrogen_treatment constr
_refine_ls_matrix_type full
_refine_ls_number_parameters 277
_refine_ls_number_reflns 4576
_refine_ls_number_restraints 36
_refine_ls_restrained_S_all 0.989
_refine_ls_R_factor_all 0.2208
_refine_ls_R_factor_gt 0.0770
_refine_ls_shift/su_max 0.005
_refine_ls_shift/su_mean 0.000
_refine_ls_structure_factor_coef Fsqd
_refine_ls_weighting_details 'calc w=1/[\s^2^(Fo^2^)+(0.0626P)^2^+0.0000P] where P=(Fo^2^+2Fc^2^)/3'
_refine_ls_weighting_scheme calc
_refine_ls_wR_factor_gt 0.1355
_refine_ls_wR_factor_ref 0.1893
_reflns_number_gt 1834
_reflns_number_total 4576
_reflns_threshold_expression I>2\s(I)
_cod_data_source_file om2003283_si_002.cif
_cod_data_source_block jk-ii-98
_cod_original_sg_symbol_H-M P2(1)/c
_cod_original_formula_sum 'C19.50 H38.50 Al N4 Si2'
_cod_database_code 4064779

loop_
_symmetry_equiv_pos_as_xyz
'x, y, z'
'-x, y+1/2, -z+1/2'
'-x, -y, -z'
'x, -y-1/2, z-1/2'

loop_
_atom_site_label
_atom_site_type_symbol
_atom_site_fract_x
_atom_site_fract_y
_atom_site_fract_z
_atom_site_U_iso_or_equiv
_atom_site_adp_type
_atom_site_occupancy
_atom_site_symmetry_multiplicity
_atom_site_calc_flag
_atom_site_refinement_flags
_atom_site_disorder_group
Al1 Al 0.61011(18) 0.28017(10) 0.38405(11) 0.0314(5) Uani 1 1 d . .
Si1 Si 0.41422(18) 0.13631(10) 0.29911(11) 0.0367(5) Uani 1 1 d . .
Si2 Si 0.88712(17) 0.36694(10) 0.36874(11) 0.0356(5) Uani 1 1 d . .
N1 N 0.5624(4) 0.1917(3) 0.3169(3) 0.0285(12) Uani 1 1 d . .
N2 N 0.7669(4) 0.2931(3) 0.3424(3) 0.0270(11) Uani 1 1 d . .
N3 N 0.4811(5) 0.3524(3) 0.3774(3) 0.0309(12) Uani 1 1 d . .
N4 N 0.6738(5) 0.2510(3) 0.5174(3) 0.0358(13) Uani 1 1 d . .
H4 H 0.7123 0.2944 0.5499 0.043 Uiso 1 1 calc R .
C1 C 0.6711(6) 0.1734(3) 0.2755(3) 0.0264(14) Uani 1 1 d . .
C2 C 0.6789(6) 0.1085(3) 0.2231(3) 0.0336(15) Uani 1 1 d . .
H2A H 0.6066 0.0718 0.2139 0.040 Uiso 1 1 calc R .
C3 C 0.7878(7) 0.0955(4) 0.1839(4) 0.0415(17) Uani 1 1 d . .
H3A H 0.7894 0.0507 0.1480 0.050 Uiso 1 1 calc R .
C4 C 0.8951(7) 0.1479(4) 0.1966(4) 0.0418(17) Uani 1 1 d . .
H4A H 0.9704 0.1391 0.1697 0.050 Uiso 1 1 calc R .
C5 C 0.8913(6) 0.2134(4) 0.2494(3) 0.0346(15) Uani 1 1 d . .
H5A H 0.9650 0.2491 0.2581 0.042 Uiso 1 1 calc R .
C6 C 0.7827(6) 0.2280(3) 0.2896(3) 0.0292(14) Uani 1 1 d . .
C7 C 0.2882(6) 0.1849(4) 0.3536(4) 0.0534(19) Uani 1 1 d . .
H7A H 0.2653 0.2355 0.3253 0.080 Uiso 1 1 calc R .
H7B H 0.3289 0.1909 0.4201 0.080 Uiso 1 1 calc R .
H7C H 0.2043 0.1539 0.3439 0.080 Uiso 1 1 calc R .
C8 C 0.3257(6) 0.1279(4) 0.1745(4) 0.0511(19) Uani 1 1 d . .
H8A H 0.3107 0.1792 0.1470 0.077 Uiso 1 1 calc R .
H8B H 0.2368 0.1022 0.1680 0.077 Uiso 1 1 calc R .
H8C H 0.3831 0.0979 0.1429 0.077 Uiso 1 1 calc R .
C9 C 0.4500(7) 0.0398(4) 0.3536(4) 0.060(2) Uani 1 1 d . .
H9A H 0.5344 0.0190 0.3411 0.089 Uiso 1 1 calc R .
H9B H 0.3726 0.0054 0.3278 0.089 Uiso 1 1 calc R .
H9C H 0.4616 0.0443 0.4206 0.089 Uiso 1 1 calc R .
C10 C 0.8138(6) 0.4381(3) 0.4356(4) 0.0477(18) Uani 1 1 d . .
H10A H 0.7951 0.4132 0.4902 0.072 Uiso 1 1 calc R .
H10B H 0.7278 0.4586 0.3967 0.072 Uiso 1 1 calc R .
H10C H 0.8798 0.4799 0.4554 0.072 Uiso 1 1 calc R .
C11 C 0.9197(7) 0.4163(4) 0.2654(4) 0.0523(19) Uani 1 1 d . .
H11A H 0.9573 0.3796 0.2284 0.079 Uiso 1 1 calc R .
H11B H 0.9859 0.4581 0.2855 0.079 Uiso 1 1 calc R .
H11C H 0.8330 0.4374 0.2279 0.079 Uiso 1 1 calc R .
C12 C 1.0556(6) 0.3342(4) 0.4432(4) 0.0522(19) Uani 1 1 d . .
H12A H 1.0908 0.2916 0.4128 0.078 Uiso 1 1 calc R .
H12B H 1.0428 0.3171 0.5031 0.078 Uiso 1 1 calc R .
H12C H 1.1217 0.3767 0.4527 0.078 Uiso 1 1 calc R .
C13 C 0.3868(7) 0.3710(4) 0.2892(4) 0.0518(19) Uani 1 1 d . .
H13A H 0.2916 0.3673 0.2949 0.078 Uiso 1 1 calc R .
H13B H 0.4005 0.3350 0.2418 0.078 Uiso 1 1 calc R .
H13C H 0.4048 0.4233 0.2712 0.078 Uiso 1 1 calc R .
C14 C 0.4655(6) 0.4069(4) 0.4476(4) 0.0481(18) Uani 1 1 d . .
H14A H 0.3697 0.4066 0.4526 0.072 Uiso 1 1 calc R .
H14B H 0.4896 0.4583 0.4304 0.072 Uiso 1 1 calc R .
H14C H 0.5267 0.3925 0.5073 0.072 Uiso 1 1 calc R .
C15 C 0.5633(6) 0.2229(4) 0.5600(4) 0.0507(19) Uani 1 1 d . .
H15A H 0.6008 0.2163 0.6268 0.076 Uiso 1 1 calc R .
H15B H 0.5283 0.1737 0.5323 0.076 Uiso 1 1 calc R .
H15C H 0.4879 0.2603 0.5491 0.076 Uiso 1 1 calc R .
C16 C 0.7849(6) 0.1923(4) 0.5284(4) 0.0510(19) Uani 1 1 d . .
H16A H 0.8171 0.1783 0.5939 0.076 Uiso 1 1 calc R .
H16B H 0.8619 0.2133 0.5065 0.076 Uiso 1 1 calc R .
H16C H 0.7487 0.1466 0.4921 0.076 Uiso 1 1 calc R .
C17 C 0.8874(17) -0.0157(10) 0.4086(11) 0.052(5) Uani 0.532(15) 1 d PU 1
H17A H 0.8172 -0.0272 0.3546 0.062 Uiso 0.532(15) 1 calc PR 1
C18 C 0.9697(18) 0.0480(12) 0.4356(11) 0.042(5) Uani 0.532(15) 1 d PU 1
H18A H 0.9624 0.0902 0.3944 0.050 Uiso 0.532(15) 1 calc PR 1
C19 C 1.0633(17) 0.0514(10) 0.5219(12) 0.053(5) Uani 0.532(15) 1 d PU 1
C20 C 1.155(2) 0.1174(13) 0.5558(12) 0.100(9) Uani 0.532(15) 1 d P 1
H20A H 1.2143 0.1055 0.6171 0.150 Uiso 0.532(15) 1 calc PR 1
H20B H 1.0995 0.1628 0.5601 0.150 Uiso 0.532(15) 1 calc PR 1
H20C H 1.2129 0.1276 0.5127 0.150 Uiso 0.532(15) 1 calc PR 1
C17' C 0.935(2) 0.0139(15) 0.4220(17) 0.056(7) Uani 0.468(15) 1 d PU 2
H17C H 0.8835 0.0225 0.3603 0.068 Uiso 0.468(15) 1 calc PR 2
C18' C 1.025(2) 0.0773(13) 0.4520(15) 0.064(6) Uani 0.468(15) 1 d PU 2
H18C H 1.0210 0.1187 0.4101 0.077 Uiso 0.468(15) 1 calc PR 2
C19' C 1.116(3) 0.0828(15) 0.5357(17) 0.059(7) Uani 0.468(15) 1 d PU 2

loop_
_atom_site_aniso_label
_atom_site_aniso_U_11
_atom_site_aniso_U_22
_atom_site_aniso_U_33
_atom_site_aniso_U_23
_atom_site_aniso_U_13
_atom_site_aniso_U_12
Al1 0.0339(11) 0.0277(12) 0.0303(10) -0.0018(9) 0.0038(8) 0.0004(10)
Si1 0.0410(12) 0.0320(12) 0.0368(10) -0.0066(9) 0.0091(8) -0.0064(10)
Si2 0.0376(11) 0.0337(12) 0.0341(9) -0.0051(9) 0.0060(8) -0.0072(9)
N1 0.028(3) 0.030(3) 0.027(2) -0.008(2) 0.006(2) -0.007(2)
N2 0.026(3) 0.027(3) 0.027(2) 0.000(2) 0.005(2) -0.001(2)
N3 0.039(3) 0.022(3) 0.028(3) -0.005(2) 0.002(2) 0.007(2)
N4 0.036(3) 0.037(3) 0.032(3) -0.007(2) 0.004(2) -0.009(3)
C1 0.034(4) 0.023(4) 0.018(3) 0.004(3) -0.001(3) 0.006(3)
C2 0.047(4) 0.026(4) 0.028(3) 0.003(3) 0.011(3) 0.004(3)
C3 0.051(5) 0.041(5) 0.034(4) -0.002(3) 0.013(3) 0.006(4)
C4 0.049(5) 0.049(5) 0.029(3) -0.001(3) 0.014(3) 0.015(4)
C5 0.038(4) 0.037(4) 0.031(3) 0.000(3) 0.013(3) -0.001(3)
C6 0.037(4) 0.026(4) 0.019(3) 0.002(3) -0.003(3) 0.005(3)
C7 0.051(5) 0.050(5) 0.062(4) -0.012(4) 0.021(4) -0.009(4)
C8 0.041(4) 0.063(5) 0.048(4) -0.015(4) 0.008(3) -0.014(4)
C9 0.070(5) 0.044(5) 0.069(5) 0.010(4) 0.025(4) -0.004(4)
C10 0.049(5) 0.036(4) 0.058(4) -0.011(3) 0.013(4) -0.010(4)
C11 0.063(5) 0.041(5) 0.055(4) -0.007(4) 0.018(4) -0.024(4)
C12 0.046(5) 0.055(5) 0.051(4) -0.011(4) 0.003(3) -0.002(4)
C13 0.069(5) 0.034(4) 0.049(4) 0.002(4) 0.010(4) 0.015(4)
C14 0.052(5) 0.039(5) 0.055(4) -0.014(4) 0.016(4) -0.007(4)
C15 0.056(5) 0.056(5) 0.040(4) -0.002(4) 0.011(3) -0.019(4)
C16 0.057(5) 0.049(5) 0.040(4) 0.005(3) -0.001(3) 0.012(4)
C17 0.056(7) 0.049(7) 0.050(6) 0.002(4) 0.011(4) 0.002(4)
C18 0.043(6) 0.036(6) 0.041(6) -0.001(4) 0.001(4) -0.002(4)
C19 0.053(6) 0.057(7) 0.050(6) 0.002(4) 0.015(4) 0.004(4)
C20 0.107(18) 0.13(2) 0.056(11) -0.031(12) -0.001(10) -0.038(14)
C17' 0.054(8) 0.057(8) 0.057(8) 0.003(5) 0.011(5) 0.002(5)
C18' 0.064(8) 0.065(8) 0.065(7) 0.009(5) 0.019(5) -0.001(5)
C19' 0.060(8) 0.059(8) 0.059(8) -0.003(5) 0.016(5) -0.002(5)

loop_
_atom_type_symbol
_atom_type_description
_atom_type_scat_dispersion_real
_atom_type_scat_dispersion_imag
_atom_type_scat_source
C C 0.0033 0.0016 'International Tables Vol C Tables 4.2.6.8 and 6.1.1.4'
H H 0.0000 0.0000 'International Tables Vol C Tables 4.2.6.8 and 6.1.1.4'
N N 0.0061 0.0033 'International Tables Vol C Tables 4.2.6.8 and 6.1.1.4'
Al Al 0.0645 0.0514 'International Tables Vol C Tables 4.2.6.8 and 6.1.1.4'
Si Si 0.0817 0.0704 'International Tables Vol C Tables 4.2.6.8 and 6.1.1.4'

loop_
_geom_angle_atom_site_label_1
_geom_angle_atom_site_label_2
_geom_angle_atom_site_label_3
_geom_angle
_geom_angle_site_symmetry_1
_geom_angle_site_symmetry_3
N3 Al1 N1 118.3(2) . .
N3 Al1 N2 124.0(2) . .
N1 Al1 N2 92.7(2) . .
N3 Al1 N4 106.4(2) . .
N1 Al1 N4 107.7(2) . .
N2 Al1 N4 106.2(2) . .
N1 Si1 C8 112.1(2) . .
N1 Si1 C7 109.0(3) . .
C8 Si1 C7 105.4(3) . .
N1 Si1 C9 111.8(3) . .
C8 Si1 C9 110.9(3) . .
C7 Si1 C9 107.3(3) . .
N2 Si2 C10 105.8(2) . .
N2 Si2 C11 114.1(2) . .
C10 Si2 C11 108.0(3) . .
N2 Si2 C12 112.4(3) . .
C10 Si2 C12 107.8(3) . .
C11 Si2 C12 108.4(3) . .
C1 N1 Si1 121.9(4) . .
C1 N1 Al1 107.7(3) . .
Si1 N1 Al1 130.4(3) . .
C6 N2 Si2 123.6(4) . .
C6 N2 Al1 108.2(4) . .
Si2 N2 Al1 128.0(3) . .
C14 N3 C13 110.2(5) . .
C14 N3 Al1 128.8(4) . .
C13 N3 Al1 120.4(4) . .
C15 N4 C16 109.9(5) . .
C15 N4 Al1 114.9(3) . .
C16 N4 Al1 109.3(3) . .
C15 N4 H4 107.5 . .
C16 N4 H4 107.5 . .
Al1 N4 H4 107.5 . .
C2 C1 N1 125.9(5) . .
C2 C1 C6 118.1(5) . .
N1 C1 C6 116.0(5) . .
C3 C2 C1 122.2(6) . .
C3 C2 H2A 118.9 . .
C1 C2 H2A 118.9 . .
C2 C3 C4 120.1(6) . .
C2 C3 H3A 120.0 . .
C4 C3 H3A 120.0 . .
C3 C4 C5 119.3(6) . .
C3 C4 H4A 120.4 . .
C5 C4 H4A 120.4 . .
C6 C5 C4 121.9(6) . .
C6 C5 H5A 119.1 . .
C4 C5 H5A 119.1 . .
C5 C6 N2 126.6(5) . .
C5 C6 C1 118.4(5) . .
N2 C6 C1 115.0(5) . .
Si1 C7 H7A 109.5 . .
Si1 C7 H7B 109.5 . .
H7A C7 H7B 109.5 . .
Si1 C7 H7C 109.5 . .
H7A C7 H7C 109.5 . .
H7B C7 H7C 109.5 . .
Si1 C8 H8A 109.5 . .
Si1 C8 H8B 109.5 . .
H8A C8 H8B 109.5 . .
Si1 C8 H8C 109.5 . .
H8A C8 H8C 109.5 . .
H8B C8 H8C 109.5 . .
Si1 C9 H9A 109.5 . .
Si1 C9 H9B 109.5 . .
H9A C9 H9B 109.5 . .
Si1 C9 H9C 109.5 . .
H9A C9 H9C 109.5 . .
H9B C9 H9C 109.5 . .
Si2 C10 H10A 109.5 . .
Si2 C10 H10B 109.5 . .
H10A C10 H10B 109.5 . .
Si2 C10 H10C 109.5 . .
H10A C10 H10C 109.5 . .
H10B C10 H10C 109.5 . .
Si2 C11 H11A 109.5 . .
Si2 C11 H11B 109.5 . .
H11A C11 H11B 109.5 . .
Si2 C11 H11C 109.5 . .
H11A C11 H11C 109.5 . .
H11B C11 H11C 109.5 . .
Si2 C12 H12A 109.5 . .
Si2 C12 H12B 109.5 . .
H12A C12 H12B 109.5 . .
Si2 C12 H12C 109.5 . .
H12A C12 H12C 109.5 . .
H12B C12 H12C 109.5 . .
N3 C13 H13A 109.5 . .
N3 C13 H13B 109.5 . .
H13A C13 H13B 109.5 . .
N3 C13 H13C 109.5 . .
H13A C13 H13C 109.5 . .
H13B C13 H13C 109.5 . .
N3 C14 H14A 109.5 . .
N3 C14 H14B 109.5 . .
H14A C14 H14B 109.5 . .
N3 C14 H14C 109.5 . .
H14A C14 H14C 109.5 . .
H14B C14 H14C 109.5 . .
N4 C15 H15A 109.5 . .
N4 C15 H15B 109.5 . .
H15A C15 H15B 109.5 . .
N4 C15 H15C 109.5 . .
H15A C15 H15C 109.5 . .
H15B C15 H15C 109.5 . .
N4 C16 H16A 109.5 . .
N4 C16 H16B 109.5 . .
H16A C16 H16B 109.5 . .
N4 C16 H16C 109.5 . .
H16A C16 H16C 109.5 . .
H16B C16 H16C 109.5 . .
C19 C17 C18 94.5(16) 3_756 .
C19 C17 C20 50.2(13) 3_756 3_756
C18 C17 C20 144.6(13) . 3_756
C19 C17 H17A 132.8 3_756 .
C18 C17 H17A 132.8 . .
C20 C17 H17A 82.6 3_756 .
C17 C18 C19 121.3(16) . .
C17 C18 C19 39.2(9) . 3_756
C19 C18 C19 82.2(13) . 3_756
C17 C18 H18A 119.3 . .
C19 C18 H18A 119.3 . .
C19 C18 H18A 158.4 3_756 .
C17 C19 C18 144(2) 3_756 .
C17 C19 C20 91.2(16) 3_756 .
C18 C19 C20 124.6(19) . .
C17 C19 C18 46.4(12) 3_756 3_756
C18 C19 C18 97.8(13) . 3_756
C20 C19 C18 137.5(15) . 3_756
C19 C20 C17 38.6(9) . 3_756
C19 C20 H20A 109.5 . .
C17 C20 H20A 70.8 3_756 .
C19 C20 H20B 109.5 . .
C17 C20 H20B 123.8 3_756 .
H20A C20 H20B 109.5 . .
C19 C20 H20C 109.5 . .
C17 C20 H20C 123.6 3_756 .
H20A C20 H20C 109.5 . .
H20B C20 H20C 109.5 . .
C18' C17' C19' 141.2(18) . 3_756
C18' C17' H17C 109.4 . .
C19' C17' H17C 109.4 3_756 .
C19' C18' C17' 125(2) . .
C19' C18' H18C 117.6 . .
C17' C18' H18C 117.6 . .
C18' C19' C17' 93.9(19) . 3_756

loop_
_geom_bond_atom_site_label_1
_geom_bond_atom_site_label_2
_geom_bond_distance
_geom_bond_site_symmetry_2
Al1 N3 1.790(5) .
Al1 N1 1.836(5) .
Al1 N2 1.838(4) .
Al1 N4 1.998(5) .
Si1 N1 1.735(5) .
Si1 C8 1.855(6) .
Si1 C7 1.864(6) .
Si1 C9 1.864(6) .
Si2 N2 1.740(5) .
Si2 C10 1.853(6) .
Si2 C11 1.863(6) .
Si2 C12 1.864(6) .
N1 C1 1.414(6) .
N2 C6 1.412(6) .
N3 C14 1.450(6) .
N3 C13 1.453(7) .
N4 C15 1.488(6) .
N4 C16 1.491(7) .
N4 H4 0.9300 .
C1 C2 1.389(7) .
C1 C6 1.443(7) .
C2 C3 1.377(7) .
C2 H2A 0.9500 .
C3 C4 1.387(8) .
C3 H3A 0.9500 .
C4 C5 1.394(7) .
C4 H4A 0.9500 .
C5 C6 1.389(7) .
C5 H5A 0.9500 .
C7 H7A 0.9800 .
C7 H7B 0.9800 .
C7 H7C 0.9800 .
C8 H8A 0.9800 .
C8 H8B 0.9800 .
C8 H8C 0.9800 .
C9 H9A 0.9800 .
C9 H9B 0.9800 .
C9 H9C 0.9800 .
C10 H10A 0.9800 .
C10 H10B 0.9800 .
C10 H10C 0.9800 .
C11 H11A 0.9800 .
C11 H11B 0.9800 .
C11 H11C 0.9800 .
C12 H12A 0.9800 .
C12 H12B 0.9800 .
C12 H12C 0.9800 .
C13 H13A 0.9800 .
C13 H13B 0.9800 .
C13 H13C 0.9800 .
C14 H14A 0.9800 .
C14 H14B 0.9800 .
C14 H14C 0.9800 .
C15 H15A 0.9800 .
C15 H15B 0.9800 .
C15 H15C 0.9800 .
C16 H16A 0.9800 .
C16 H16B 0.9800 .
C16 H16C 0.9800 .
C17 C19 1.21(2) 3_756
C17 C18 1.38(2) .
C17 C20 1.93(3) 3_756
C17 H17A 0.9500 .
C18 C19 1.39(2) .
C18 C19 1.90(2) 3_756
C18 H18A 0.9500 .
C19 C17 1.21(2) 3_756
C19 C20 1.48(3) .
C19 C18 1.90(2) 3_756
C20 C17 1.93(3) 3_756
C20 H20A 0.9800 .
C20 H20B 0.9800 .
C20 H20C 0.9800 .
C17' C18' 1.42(3) .
C17' C19' 1.91(4) 3_756
C17' H17C 0.9500 .
C18' C19' 1.35(3) .
C18' H18C 0.9500 .
C19' C17' 1.91(4) 3_756
